data_4510010
loop_
_publ_author_name
'Wang, Xiao'
'Zhai, Quan-Guo'
'Li, Shu-Ni'
'Jiang, Yu-Cheng'
'Hu, Man-Cheng'

_publ_section_title
;
 Synthesis, Crystal Structures, and Solid-State Luminescent Properties of
 Diverse Ln--Pyridine-3,5-Dicarboxylate Coordination Polymers Modulated by
 the Ancillary Ligand
;
_journal_issue 1
_journal_name_full 'Crystal Growth &amp; Design'
_journal_page_first 177
_journal_paper_doi 10.1021/cg401365x
_journal_volume 14
_journal_year 2014
_chemical_formula_moiety 'C9 H6 Dy N O7'
_chemical_formula_sum 'C9 H6 Dy N O7'
_chemical_formula_weight 402.65
_chemical_name_systematic
; 
 ? 
;
_space_group_IT_number 14
_symmetry_cell_setting monoclinic
_symmetry_space_group_name_Hall '-P 2ybc'
_symmetry_space_group_name_H-M 'P 1 21/c 1'
_atom_sites_solution_hydrogens geom
_atom_sites_solution_primary direct
_atom_sites_solution_secondary difmap
_audit_creation_method SHELXL-97
_cell_angle_alpha 90.00
_cell_angle_beta 104.340(5)
_cell_angle_gamma 90.00
_cell_formula_units_Z 4
_cell_length_a 7.6299(3)
_cell_length_b 17.0477(7)
_cell_length_c 8.3505(3)
_cell_measurement_reflns_used 2079
_cell_measurement_temperature 293(2)
_cell_measurement_theta_max 26.370
_cell_measurement_theta_min 2.9975
_cell_volume 1052.33(7)
_computing_cell_refinement 'Agilent gemin e'
_computing_data_collection 'Agilent gemin e'
_computing_structure_refinement 'SHELXL-97 (Sheldrick, 1997)'
_computing_structure_solution 'SHELXS-97 (Sheldrick, 1990)'
_diffrn_ambient_temperature 293(2)
_diffrn_measured_fraction_theta_full 0.998
_diffrn_measured_fraction_theta_max 0.998
_diffrn_radiation_monochromator graphite
_diffrn_radiation_source 'fine-focus sealed tube'
_diffrn_radiation_type MoK\a
_diffrn_radiation_wavelength 0.71073
_diffrn_reflns_av_R_equivalents 0.0275
_diffrn_reflns_av_sigmaI/netI 0.0388
_diffrn_reflns_limit_h_max 9
_diffrn_reflns_limit_h_min -9
_diffrn_reflns_limit_k_max 21
_diffrn_reflns_limit_k_min -18
_diffrn_reflns_limit_l_max 10
_diffrn_reflns_limit_l_min -10
_diffrn_reflns_number 4495
_diffrn_reflns_theta_full 26.37
_diffrn_reflns_theta_max 26.37
_diffrn_reflns_theta_min 3.00
_exptl_absorpt_coefficient_mu 7.129
_exptl_absorpt_correction_T_max 1.00000
_exptl_absorpt_correction_T_min 0.71551
_exptl_absorpt_correction_type multi-scan
_exptl_absorpt_process_details sadabs
_exptl_crystal_colour Colourless
_exptl_crystal_density_diffrn 2.541
_exptl_crystal_density_method 'not measured'
_exptl_crystal_description Sheet
_exptl_crystal_F_000 756
_exptl_crystal_size_max 0.2
_exptl_crystal_size_mid 0.15
_exptl_crystal_size_min 0.08
_refine_diff_density_max 2.597
_refine_diff_density_min -1.145
_refine_diff_density_rms 0.156
_refine_ls_extinction_method none
_refine_ls_goodness_of_fit_ref 0.992
_refine_ls_hydrogen_treatment mixed
_refine_ls_matrix_type full
_refine_ls_number_parameters 163
_refine_ls_number_reflns 2155
_refine_ls_number_restraints 0
_refine_ls_restrained_S_all 0.992
_refine_ls_R_factor_all 0.0332
_refine_ls_R_factor_gt 0.0282
_refine_ls_shift/su_max 0.001
_refine_ls_shift/su_mean 0.000
_refine_ls_structure_factor_coef Fsqd
_refine_ls_weighting_details 'calc w=1/[\s^2^(Fo^2^)+(0.0358P)^2^+2.4353P] where P=(Fo^2^+2Fc^2^)/3'
_refine_ls_weighting_scheme calc
_refine_ls_wR_factor_gt 0.0674
_refine_ls_wR_factor_ref 0.0708
_reflns_number_gt 1916
_reflns_number_total 2155
_reflns_threshold_expression >2sigma(I)
_cod_data_source_file cg401365x_si_005.cif
_cod_data_source_block 3
_cod_depositor_comments
;
The following automatic conversions were performed:

'_symmetry_cell_setting' value 'Monoclinic' changed to 'monoclinic'
according to
/usr/data/users/saulius/automatic-downloads/current/ACS/lib/dictionaries/cif_core.dic
dictionary named 'cif_core.dic' version 2.4.2 from 2011-04-26.

Automatic conversion script
Id: cif_fix_values 2281 2013-09-26 08:29:07Z andrius 
;
_cod_original_sg_symbol_H-M P21/c
_cod_database_code 4510010

loop_
_symmetry_equiv_pos_as_xyz
'x, y, z'
'-x, y+1/2, -z+1/2'
'-x, -y, -z'
'x, -y-1/2, z-1/2'

loop_
_atom_site_label
_atom_site_type_symbol
_atom_site_fract_x
_atom_site_fract_y
_atom_site_fract_z
_atom_site_U_iso_or_equiv
_atom_site_adp_type
_atom_site_occupancy
_atom_site_symmetry_multiplicity
_atom_site_calc_flag
_atom_site_refinement_flags
Dy1 Dy 0.27753(3) 0.782204(13) 0.56920(3) 0.01569(10) Uani 1 1 d .
C1 C 0.2391(7) 0.6018(3) 0.3816(6) 0.0191(11) Uani 1 1 d .
C2 C 0.2218(7) 0.5196(3) 0.4356(6) 0.0179(11) Uani 1 1 d .
C3 C 0.1299(7) 0.4630(3) 0.3285(6) 0.0183(11) Uani 1 1 d .
H3A H 0.0819 0.4748 0.2176 0.022 Uiso 1 1 calc R
C4 C 0.1905(8) 0.3734(3) 0.5530(7) 0.0226(12) Uani 1 1 d .
H4A H 0.1768 0.3237 0.5941 0.027 Uiso 1 1 calc R
C5 C 0.2956(7) 0.4979(3) 0.5982(6) 0.0226(12) Uani 1 1 d .
H5A H 0.3555 0.5361 0.6712 0.027 Uiso 1 1 calc R
C6 C 0.1097(7) 0.3879(3) 0.3883(6) 0.0175(11) Uani 1 1 d .
C7 C 0.0027(7) 0.3254(3) 0.2812(7) 0.0200(11) Uani 1 1 d .
C8 C 0.5401(8) 0.6980(3) 0.8190(7) 0.0227(12) Uani 1 1 d .
C9 C 0.6357(8) 0.6434(4) 0.9536(7) 0.0319(14) Uani 1 1 d .
H9A H 0.6693 0.5956 0.9057 0.038 Uiso 1 1 calc R
H9B H 0.7451 0.6680 1.0184 0.038 Uiso 1 1 calc R
N1 N 0.2859(6) 0.4255(3) 0.6564(5) 0.0262(11) Uani 1 1 d .
O1 O 0.2508(6) 0.6527(2) 0.4908(5) 0.0273(9) Uani 1 1 d .
O2 O 0.5973(6) 0.7137(3) 0.6978(6) 0.0383(11) Uani 1 1 d .
O3 O 0.2404(6) 0.6131(2) 0.2340(5) 0.0278(9) Uani 1 1 d .
O4 O 0.3932(5) 0.7266(2) 0.8365(5) 0.0240(9) Uani 1 1 d .
O5 O -0.0233(5) 0.2623(2) 0.3480(5) 0.0248(9) Uani 1 1 d .
O6 O -0.0539(6) 0.3418(3) 0.1299(5) 0.0313(10) Uani 1 1 d .
O7 O 0.5166(5) 0.6255(2) 1.0571(5) 0.0298(9) Uani 1 1 d .
H7A H 0.5111 0.6632 1.1166 0.045 Uiso 1 1 calc R

loop_
_atom_site_aniso_label
_atom_site_aniso_U_11
_atom_site_aniso_U_22
_atom_site_aniso_U_33
_atom_site_aniso_U_23
_atom_site_aniso_U_13
_atom_site_aniso_U_12
Dy1 0.02741(16) 0.01059(16) 0.00859(13) 0.00009(9) 0.00356(10) 0.00005(10)
C1 0.026(3) 0.013(3) 0.017(2) -0.001(2) 0.004(2) -0.001(2)
C2 0.025(3) 0.012(3) 0.018(3) -0.001(2) 0.007(2) -0.002(2)
C3 0.030(3) 0.016(3) 0.010(2) 0.004(2) 0.007(2) -0.001(2)
C4 0.032(3) 0.011(3) 0.023(3) 0.005(2) 0.004(2) -0.003(2)
C5 0.033(3) 0.016(3) 0.015(2) -0.006(2) 0.000(2) -0.007(2)
C6 0.023(3) 0.015(3) 0.015(2) -0.001(2) 0.006(2) 0.003(2)
C7 0.024(3) 0.015(3) 0.021(3) -0.003(2) 0.006(2) -0.004(2)
C8 0.031(3) 0.021(3) 0.016(3) -0.005(2) 0.006(2) 0.003(2)
C9 0.036(3) 0.034(4) 0.027(3) 0.011(3) 0.009(3) 0.012(3)
N1 0.039(3) 0.016(2) 0.019(2) 0.007(2) -0.002(2) -0.002(2)
O1 0.051(2) 0.012(2) 0.022(2) -0.0055(17) 0.0159(18) -0.0027(18)
O2 0.042(3) 0.047(3) 0.031(2) 0.013(2) 0.018(2) 0.007(2)
O3 0.054(3) 0.013(2) 0.0191(19) 0.0005(16) 0.0139(18) -0.0059(18)
O4 0.027(2) 0.029(2) 0.0172(19) 0.0031(17) 0.0070(15) 0.0085(17)
O5 0.026(2) 0.013(2) 0.035(2) -0.0009(17) 0.0074(17) -0.0020(16)
O6 0.040(2) 0.032(2) 0.019(2) -0.0056(18) 0.0026(17) -0.016(2)
O7 0.038(2) 0.031(2) 0.021(2) 0.0048(18) 0.0074(17) 0.0065(19)

loop_
_atom_type_symbol
_atom_type_description
_atom_type_scat_dispersion_real
_atom_type_scat_dispersion_imag
_atom_type_scat_source
C C 0.0033 0.0016 'International Tables Vol C Tables 4.2.6.8 and 6.1.1.4'
H H 0.0000 0.0000 'International Tables Vol C Tables 4.2.6.8 and 6.1.1.4'
N N 0.0061 0.0033 'International Tables Vol C Tables 4.2.6.8 and 6.1.1.4'
O O 0.0106 0.0060 'International Tables Vol C Tables 4.2.6.8 and 6.1.1.4'
Dy Dy -0.1892 4.4098 'International Tables Vol C Tables 4.2.6.8 and 6.1.1.4'

loop_
_geom_angle_atom_site_label_1
_geom_angle_atom_site_label_2
_geom_angle_atom_site_label_3
_geom_angle
_geom_angle_site_symmetry_1
_geom_angle_site_symmetry_3
O1 Dy1 O6 102.76(15) . 2
O1 Dy1 O3 153.57(14) . 4_576
O6 Dy1 O3 84.89(14) 2 4_576
O1 Dy1 O4 74.07(13) . 4_575
O6 Dy1 O4 78.02(14) 2 4_575
O3 Dy1 O4 132.33(13) 4_576 4_575
O1 Dy1 O5 75.60(14) . 3_566
O6 Dy1 O5 80.58(15) 2 3_566
O3 Dy1 O5 80.90(14) 4_576 3_566
O4 Dy1 O5 137.59(14) 4_575 3_566
O1 Dy1 O4 82.58(14) . .
O6 Dy1 O4 152.58(14) 2 .
O3 Dy1 O4 79.70(13) 4_576 .
O4 Dy1 O4 128.78(15) 4_575 .
O5 Dy1 O4 74.71(14) 3_566 .
O1 Dy1 O7 128.67(14) . 4_575
O6 Dy1 O7 96.54(15) 2 4_575
O3 Dy1 O7 74.28(14) 4_576 4_575
O4 Dy1 O7 64.12(13) 4_575 4_575
O5 Dy1 O7 155.18(13) 3_566 4_575
O4 Dy1 O7 100.88(14) . 4_575
O1 Dy1 O2 72.70(15) . .
O6 Dy1 O2 156.99(14) 2 .
O3 Dy1 O2 109.37(14) 4_576 .
O4 Dy1 O2 79.07(14) 4_575 .
O5 Dy1 O2 118.65(13) 3_566 .
O4 Dy1 O2 50.36(13) . .
O7 Dy1 O2 71.36(14) 4_575 .
O1 Dy1 C8 74.04(15) . .
O6 Dy1 C8 175.81(16) 2 .
O3 Dy1 C8 96.82(14) 4_576 .
O4 Dy1 C8 103.41(15) 4_575 .
O5 Dy1 C8 95.89(15) 3_566 .
O4 Dy1 C8 25.47(14) . .
O7 Dy1 C8 87.61(15) 4_575 .
O2 Dy1 C8 25.09(14) . .
O1 C1 O3 126.7(5) . .
O1 C1 C2 115.5(5) . .
O3 C1 C2 117.8(5) . .
C3 C2 C5 117.7(5) . .
C3 C2 C1 122.1(4) . .
C5 C2 C1 120.2(5) . .
C2 C3 C6 119.5(5) . .
N1 C4 C6 124.5(5) . .
N1 C5 C2 123.9(5) . .
C4 C6 C3 117.2(5) . .
C4 C6 C7 120.7(5) . .
C3 C6 C7 122.1(5) . .
O5 C7 O6 125.8(5) . .
O5 C7 C6 118.0(5) . .
O6 C7 C6 116.2(5) . .
O2 C8 O4 121.2(5) . .
O2 C8 C9 123.1(5) . .
O4 C8 C9 115.7(5) . .
O2 C8 Dy1 67.7(3) . .
O4 C8 Dy1 54.3(3) . .
C9 C8 Dy1 165.8(4) . .
O7 C9 C8 108.7(5) . .
C4 N1 C5 117.0(5) . .
C1 O1 Dy1 149.7(4) . .
C8 O2 Dy1 87.2(4) . .
C1 O3 Dy1 137.5(3) . 4_575
C8 O4 Dy1 127.0(3) . 4_576
C8 O4 Dy1 100.3(3) . .
Dy1 O4 Dy1 132.65(17) 4_576 .
C7 O5 Dy1 130.2(3) . 3_566
C7 O6 Dy1 129.3(4) . 2_545
C9 O7 Dy1 118.8(3) . 4_576

loop_
_geom_bond_atom_site_label_1
_geom_bond_atom_site_label_2
_geom_bond_distance
_geom_bond_site_symmetry_2
Dy1 O1 2.297(4) .
Dy1 O6 2.303(4) 2
Dy1 O3 2.313(4) 4_576
Dy1 O4 2.329(4) 4_575
Dy1 O5 2.341(4) 3_566
Dy1 O4 2.384(4) .
Dy1 O7 2.430(4) 4_575
Dy1 O2 2.679(5) .
Dy1 C8 2.891(6) .
C1 O1 1.245(6) .
C1 O3 1.250(6) .
C1 C2 1.488(7) .
C2 C3 1.383(7) .
C2 C5 1.386(7) .
C3 C6 1.397(7) .
C4 N1 1.324(7) .
C4 C6 1.383(7) .
C5 N1 1.335(7) .
C6 C7 1.496(7) .
C7 O5 1.250(7) .
C7 O6 1.261(6) .
C8 O2 1.227(7) .
C8 O4 1.263(7) .
C8 C9 1.501(8) .
C9 O7 1.434(7) .
O3 Dy1 2.313(4) 4_575
O4 Dy1 2.329(4) 4_576
O5 Dy1 2.341(4) 3_566
O6 Dy1 2.303(4) 2_545
O7 Dy1 2.430(4) 4_576
